data_4110422
loop_
_publ_author_name
'Hirohisa Ohmiya'
'Hideki Yorimitsu'
'Koichiro Oshima'

_publ_contact_author 'Hideki Yorimitsu'
_publ_contact_author_email yori@orgrxn.mbox.media.kyoto-u.ac.jp
_publ_contact_author_fax +81-75-383-2438
_publ_contact_author_phone +81-75-383-2441
_publ_section_title
;
 Cobalt(diamine)-Catalyzed Cross-coupling Reaction of Alkyl Halides with
 Arylmagnesium Reagents: Stereoselective Constructions of Arylated
 Asymmetric Carbons and Application to Total Synthesis of AH13205
;
_journal_name_full 'Journal of the American Chemical Society'
_journal_page_first 1886
_journal_page_last 1889
_journal_paper_doi 10.1021/ja057560o
_journal_volume 128
_journal_year 2006
_chemical_formula_sum 'C20 H30 O3'
_chemical_formula_weight 318.44
_chemical_melting_point 381
_chemical_name_systematic
;
 4-[(1R,2R)-2-{(+)-isomenthoxy}-3-oxacyclopentyl]phenol
;
_space_group_IT_number 19
_symmetry_cell_setting orthorhombic
_symmetry_space_group_name_Hall 'P 2ac 2ab'
_symmetry_space_group_name_H-M 'P 21 21 21'
_atom_sites_solution_hydrogens geom
_atom_sites_solution_primary direct
_atom_sites_solution_secondary difmap
_audit_creation_method SHELXL-97
_cell_angle_alpha 90.00
_cell_angle_beta 90.00
_cell_angle_gamma 90.00
_cell_formula_units_Z 4
_cell_length_a 5.7150(4)
_cell_length_b 9.4900(7)
_cell_length_c 35.349(3)
_cell_measurement_reflns_used 2577
_cell_measurement_temperature 293(2)
_cell_measurement_theta_max 20.041
_cell_measurement_theta_min 2.222
_cell_volume 1917.2(3)
_computing_cell_refinement 'Bruker SMART'
_computing_data_collection 'Bruker SMART'
_computing_data_reduction 'Bruker SHELXTL'
_computing_molecular_graphics 'Bruker SHELXTL'
_computing_publication_material 'Bruker SHELXTL'
_computing_structure_refinement 'SHELXL-97 (Sheldrick, 1997)'
_computing_structure_solution 'SHELXS-97 (Sheldrick, 1990)'
_diffrn_ambient_temperature 293(2)
_diffrn_detector_area_resol_mean 8.366
_diffrn_measured_fraction_theta_full 0.989
_diffrn_measured_fraction_theta_max 0.989
_diffrn_measurement_device_type 'CCD area detector'
_diffrn_measurement_method 'phi and omega scans'
_diffrn_radiation_monochromator graphite
_diffrn_radiation_source 'fine-focus sealed tube'
_diffrn_radiation_type MoK\a
_diffrn_radiation_wavelength 0.71073
_diffrn_reflns_av_R_equivalents 0.0337
_diffrn_reflns_av_sigmaI/netI 0.0441
_diffrn_reflns_limit_h_max 7
_diffrn_reflns_limit_h_min -7
_diffrn_reflns_limit_k_max 12
_diffrn_reflns_limit_k_min -12
_diffrn_reflns_limit_l_max 32
_diffrn_reflns_limit_l_min -45
_diffrn_reflns_number 11661
_diffrn_reflns_theta_full 27.04
_diffrn_reflns_theta_max 27.04
_diffrn_reflns_theta_min 2.22
_diffrn_standards_decay_% -2.42
_diffrn_standards_interval_time 195
_diffrn_standards_number 81
_exptl_absorpt_coefficient_mu 0.072
_exptl_absorpt_correction_type none
_exptl_crystal_colour colorless
_exptl_crystal_density_diffrn 1.103
_exptl_crystal_description plate
_exptl_crystal_F_000 696
_exptl_crystal_size_max 0.3
_exptl_crystal_size_mid 0.2
_exptl_crystal_size_min 0.2
_refine_diff_density_max 0.645
_refine_diff_density_min -0.330
_refine_diff_density_rms 0.069
_refine_ls_abs_structure_details 'Flack H D (1983), Acta Cryst. A39, 876-881'
_refine_ls_abs_structure_Flack -3(3)
_refine_ls_extinction_method none
_refine_ls_goodness_of_fit_ref 1.013
_refine_ls_hydrogen_treatment mixed
_refine_ls_matrix_type full
_refine_ls_number_parameters 212
_refine_ls_number_reflns 4115
_refine_ls_number_restraints 0
_refine_ls_restrained_S_all 1.013
_refine_ls_R_factor_all 0.1370
_refine_ls_R_factor_gt 0.0994
_refine_ls_shift/su_max 2.419
_refine_ls_shift/su_mean 0.094
_refine_ls_structure_factor_coef Fsqd
_refine_ls_weighting_details 'calc w=1/[\s^2^(Fo^2^)+(0.2000P)^2^+0.0000P] where P=(Fo^2^+2Fc^2^)/3'
_refine_ls_weighting_scheme calc
_refine_ls_wR_factor_gt 0.2802
_refine_ls_wR_factor_ref 0.3069
_reflns_number_gt 2269
_reflns_number_total 4115
_reflns_threshold_expression >2sigma(I)
_cod_data_source_file ja057560osi20051104_114853.cif
_cod_data_source_block 1ho
_cod_original_cell_volume 1917.2(2)
_cod_database_code 4110422

loop_
_symmetry_equiv_pos_as_xyz
'x, y, z'
'-x+1/2, -y, z+1/2'
'-x, y+1/2, -z+1/2'
'x+1/2, -y+1/2, -z'

loop_
_atom_site_label
_atom_site_type_symbol
_atom_site_fract_x
_atom_site_fract_y
_atom_site_fract_z
_atom_site_U_iso_or_equiv
_atom_site_adp_type
_atom_site_occupancy
_atom_site_symmetry_multiplicity
_atom_site_calc_flag
_atom_site_refinement_flags
C1 C 0.1686(7) 0.2374(4) 0.18601(10) 0.0544(9) Uani 1 1 d .
C2 C 0.0661(7) 0.3830(4) 0.18044(10) 0.0574(9) Uani 1 1 d .
H2 H -0.0580 0.3763 0.1614 0.069 Uiso 1 1 calc R
O1 O 0.4572(8) -0.1588(3) 0.20463(10) 0.0959(11) Uani 1 1 d .
H1 H 0.5544 -0.1523 0.2216 0.144 Uiso 1 1 calc R
C3 C 0.3652(7) 0.2194(4) 0.20881(12) 0.0658(10) Uani 1 1 d .
H3 H 0.4326 0.2971 0.2206 0.079 Uiso 1 1 calc R
C4 C 0.1650(9) -0.0132(4) 0.17607(11) 0.0750(12) Uani 1 1 d .
H4 H 0.0935 -0.0915 0.1653 0.090 Uiso 1 1 calc R
O2 O 0.2221(6) 0.5190(4) 0.12915(8) 0.0870(10) Uani 1 1 d .
C5 C 0.0731(8) 0.1202(4) 0.17015(10) 0.0633(10) Uani 1 1 d .
H5 H -0.0581 0.1298 0.1548 0.076 Uiso 1 1 calc R
C6 C 0.3608(8) -0.0294(4) 0.19784(11) 0.0657(11) Uani 1 1 d .
C7 C 0.4614(8) 0.0869(4) 0.21411(13) 0.0737(11) Uani 1 1 d .
H7 H 0.5952 0.0768 0.2288 0.088 Uiso 1 1 calc R
C8 C 0.2439(8) 0.4939(4) 0.16694(10) 0.0606(9) Uani 1 1 d .
H8 H 0.4033 0.4622 0.1726 0.073 Uiso 1 1 calc R
O3 O 0.1934(8) 0.6175(3) 0.18756(11) 0.1086(14) Uani 1 1 d .
C9 C -0.0361(8) 0.4511(4) 0.21542(13) 0.0757(12) Uani 1 1 d .
H9A H -0.1974 0.4224 0.2192 0.091 Uiso 1 1 calc R
H9B H 0.0538 0.4267 0.2378 0.091 Uiso 1 1 calc R
C10 C -0.0203(11) 0.6033(5) 0.20734(16) 0.0963(16) Uani 1 1 d .
H10A H -0.1509 0.6342 0.1919 0.116 Uiso 1 1 calc R
H10B H -0.0183 0.6577 0.2306 0.116 Uiso 1 1 calc R
C11 C 0.3578(9) 0.6956(9) 0.08390(15) 0.118(2) Uani 1 1 d .
H11 H 0.2335 0.7496 0.0963 0.142 Uiso 1 1 calc R
C12 C 0.2438(16) 0.6150(9) 0.0522(3) 0.146(3) Uani 1 1 d .
H12A H 0.1830 0.6816 0.0338 0.175 Uiso 1 1 calc R
H12B H 0.1124 0.5624 0.0623 0.175 Uiso 1 1 calc R
C13 C 0.4324(11) 0.5780(9) 0.11216(17) 0.119(2) Uani 1 1 d .
H13 H 0.5166 0.6257 0.1326 0.143 Uiso 1 1 calc R
C14 C 0.5922(12) 0.4780(8) 0.0966(2) 0.132(2) Uani 1 1 d .
H14A H 0.6381 0.4115 0.1161 0.158 Uiso 1 1 calc R
H14B H 0.7317 0.5264 0.0879 0.158 Uiso 1 1 calc R
C15 C 0.4766(16) 0.3946(11) 0.0620(3) 0.154(3) Uani 1 1 d .
H15 H 0.3438 0.3363 0.0699 0.185 Uiso 1 1 calc R
C16 C 0.400(2) 0.5182(13) 0.03310(19) 0.172(4) Uani 1 1 d .
H16A H 0.5379 0.5683 0.0243 0.206 Uiso 1 1 calc R
H16B H 0.3223 0.4777 0.0113 0.206 Uiso 1 1 calc R
C17 C 0.5410(18) 0.7966(8) 0.0737(2) 0.139(3) Uani 1 1 d .
H17 H 0.6531 0.7479 0.0573 0.166 Uiso 1 1 calc R
C18 C 0.690(3) 0.3052(10) 0.0494(5) 0.290(9) Uani 1 1 d .
H18A H 0.6463 0.2479 0.0281 0.435 Uiso 1 1 calc R
H18B H 0.7384 0.2458 0.0699 0.435 Uiso 1 1 calc R
H18C H 0.8158 0.3665 0.0423 0.435 Uiso 1 1 calc R
C19 C 0.421(4) 0.9099(12) 0.0502(3) 0.243(7) Uani 1 1 d .
H19A H 0.2958 0.9508 0.0646 0.365 Uiso 1 1 calc R
H19B H 0.3593 0.8686 0.0275 0.365 Uiso 1 1 calc R
H19C H 0.5324 0.9816 0.0437 0.365 Uiso 1 1 calc R
C20 C 0.674(2) 0.8567(10) 0.1065(3) 0.166(3) Uani 1 1 d .
H20A H 0.5662 0.8941 0.1247 0.249 Uiso 1 1 calc R
H20B H 0.7752 0.9305 0.0977 0.249 Uiso 1 1 calc R
H20C H 0.7662 0.7838 0.1180 0.249 Uiso 1 1 calc R

loop_
_atom_site_aniso_label
_atom_site_aniso_U_11
_atom_site_aniso_U_22
_atom_site_aniso_U_33
_atom_site_aniso_U_23
_atom_site_aniso_U_13
_atom_site_aniso_U_12
C1 0.063(2) 0.0455(18) 0.0550(18) 0.0050(14) 0.0017(17) -0.0049(16)
C2 0.060(2) 0.052(2) 0.061(2) -0.0055(15) -0.0031(16) -0.0062(17)
O1 0.125(3) 0.0575(18) 0.105(2) 0.0172(15) -0.013(2) 0.0244(18)
C3 0.075(3) 0.048(2) 0.074(2) 0.0016(16) -0.017(2) -0.0127(18)
C4 0.100(3) 0.048(2) 0.077(2) -0.0131(17) -0.013(2) -0.011(2)
O2 0.084(2) 0.111(2) 0.0666(17) 0.0175(16) 0.0037(15) -0.0176(18)
C5 0.078(3) 0.049(2) 0.063(2) -0.0063(15) -0.0196(19) -0.0047(18)
C6 0.083(3) 0.048(2) 0.066(2) 0.0084(16) 0.005(2) 0.002(2)
C7 0.067(2) 0.059(2) 0.096(3) 0.020(2) -0.017(2) -0.0043(19)
C8 0.078(3) 0.0440(18) 0.059(2) 0.0074(15) 0.0000(18) 0.0019(17)
O3 0.148(3) 0.0465(17) 0.131(3) -0.0169(17) 0.051(3) -0.0125(19)
C9 0.072(3) 0.067(3) 0.088(3) -0.008(2) 0.021(2) 0.001(2)
C10 0.109(4) 0.069(3) 0.111(4) -0.019(3) -0.001(3) 0.014(3)
C11 0.061(3) 0.222(7) 0.072(3) 0.052(4) 0.006(2) -0.010(4)
C12 0.139(6) 0.148(7) 0.151(6) 0.021(6) 0.021(6) -0.035(6)
C13 0.085(4) 0.175(6) 0.097(4) 0.049(4) 0.021(3) 0.020(4)
C14 0.086(4) 0.156(6) 0.153(6) 0.004(5) -0.002(4) 0.001(4)
C15 0.127(6) 0.174(7) 0.161(7) -0.024(6) -0.009(6) -0.028(6)
C16 0.182(9) 0.253(11) 0.081(4) -0.025(6) -0.003(5) -0.005(9)
C17 0.165(7) 0.114(5) 0.137(5) 0.012(4) 0.027(6) -0.029(5)
C18 0.319(18) 0.120(7) 0.43(2) -0.134(10) 0.168(17) -0.022(9)
C19 0.37(2) 0.171(8) 0.194(9) 0.085(8) -0.083(13) -0.014(12)
C20 0.189(9) 0.164(7) 0.144(6) 0.013(6) 0.001(7) -0.059(7)

loop_
_atom_type_symbol
_atom_type_description
_atom_type_scat_dispersion_real
_atom_type_scat_dispersion_imag
_atom_type_scat_source
C C 0.0033 0.0016 'International Tables Vol C Tables 4.2.6.8 and 6.1.1.4'
H H 0.0000 0.0000 'International Tables Vol C Tables 4.2.6.8 and 6.1.1.4'
O O 0.0106 0.0060 'International Tables Vol C Tables 4.2.6.8 and 6.1.1.4'

loop_
_geom_angle_atom_site_label_1
_geom_angle_atom_site_label_2
_geom_angle_atom_site_label_3
_geom_angle
C5 C1 C3 117.5(3)
C5 C1 C2 122.5(3)
C3 C1 C2 120.0(3)
C8 C2 C1 114.1(3)
C8 C2 C9 102.5(3)
C1 C2 C9 115.6(3)
C7 C3 C1 120.6(4)
C6 C4 C5 119.8(4)
C8 O2 C13 113.3(4)
C1 C5 C4 122.2(4)
C4 C6 C7 119.3(4)
C4 C6 O1 122.0(4)
C7 C6 O1 118.7(4)
C6 C7 C3 120.5(4)
O2 C8 O3 110.0(3)
O2 C8 C2 111.3(3)
O3 C8 C2 105.8(3)
C8 O3 C10 110.7(3)
C10 C9 C2 103.7(4)
O3 C10 C9 104.0(4)
C17 C11 C12 117.2(5)
C17 C11 C13 115.6(5)
C12 C11 C13 103.4(7)
C11 C12 C16 113.7(8)
C14 C13 O2 115.6(6)
C14 C13 C11 113.9(6)
O2 C13 C11 108.3(4)
C13 C14 C15 111.1(6)
C18 C15 C16 115.4(10)
C18 C15 C14 99.6(8)
C16 C15 C14 103.6(7)
C12 C16 C15 109.4(7)
C20 C17 C11 114.9(6)
C20 C17 C19 112.4(8)
C11 C17 C19 106.0(9)

loop_
_geom_bond_atom_site_label_1
_geom_bond_atom_site_label_2
_geom_bond_distance
C1 C5 1.360(5)
C1 C3 1.393(6)
C1 C2 1.514(5)
C2 C8 1.539(5)
C2 C9 1.513(5)
O1 C6 1.368(5)
C3 C7 1.384(6)
C4 C6 1.367(7)
C4 C5 1.386(6)
O2 C8 1.363(5)
O2 C13 1.456(7)
C6 C7 1.371(6)
C8 O3 1.411(5)
O3 C10 1.414(7)
C9 C10 1.475(7)
C11 C17 1.465(9)
C11 C12 1.505(10)
C11 C13 1.557(8)
C12 C16 1.449(13)
C13 C14 1.427(10)
C14 C15 1.600(11)
C15 C18 1.549(15)
C15 C16 1.615(14)
C17 C20 1.499(11)
C17 C19 1.521(13)
